data_7052243
loop_
_publ_author_name
'Costes, Jean-Pierre'
'Gheorghe, Ruxandra'
'Andruh, Marius'
'Shova, Sergiu'
'Clemente Juan, Juan-Modesto'

_publ_section_title
;
 An original 1D Cu--Co heterometallic compound: synthesis, structure
 and magnetic properties
;
_journal_issue 4
_journal_name_full 'New Journal of Chemistry'
_journal_page_first 572
_journal_paper_doi 10.1039/b518029e
_journal_volume 30
_journal_year 2006
_chemical_formula_moiety '[CuLCo(NCS)2]'
_chemical_formula_sum 'C21 H20 Co Cu N4 O4 S2'
_chemical_formula_weight 579.00
_chemical_name_systematic
;
?
;
_space_group_IT_number 61
_symmetry_cell_setting orthorhombic
_symmetry_space_group_name_Hall '-P 2ac 2ab'
_symmetry_space_group_name_H-M 'P b c a'
_atom_sites_solution_hydrogens geom
_atom_sites_solution_primary direct
_atom_sites_solution_secondary difmap
_audit_creation_method SHELXL-97
_cell_angle_alpha 90.00
_cell_angle_beta 90.00
_cell_angle_gamma 90.00
_cell_formula_units_Z 8
_cell_length_a 11.587(2)
_cell_length_b 18.303(4)
_cell_length_c 21.919(4)
_cell_measurement_reflns_used 4250
_cell_measurement_temperature 200(2)
_cell_measurement_theta_max 26.00
_cell_measurement_theta_min 3.30
_cell_volume 4648.5(15)
_computing_cell_refinement 'CrysAlis RED, Oxford Diffraction Ltd.,'
_computing_data_collection 'CrysAlis CCD, Oxford Diffraction Ltd.,'
_computing_data_reduction 'CrysAlis RED, Oxford Diffraction Ltd.,'
_computing_molecular_graphics 'ORTEP-3 (Farrugia, 1997)'
_computing_publication_material 'SHELXL-97 (Sheldrick, 1997)'
_computing_structure_refinement 'SHELXL-97 (Sheldrick, 1997)'
_computing_structure_solution 'SHELXS-97 (Sheldrick, 1990)'
_diffrn_ambient_temperature 200(2)
_diffrn_measured_fraction_theta_full 0.998
_diffrn_measured_fraction_theta_max 0.998
_diffrn_measurement_device_type 'fine-focus sealed tube'
_diffrn_measurement_method omega-phi
_diffrn_radiation_monochromator graphite
_diffrn_radiation_source 'Enhance (Mo) X-ray Source'
_diffrn_radiation_type MoK\a
_diffrn_radiation_wavelength 0.71073
_diffrn_reflns_av_R_equivalents 0.1130
_diffrn_reflns_av_sigmaI/netI 0.1136
_diffrn_reflns_limit_h_max 13
_diffrn_reflns_limit_h_min -14
_diffrn_reflns_limit_k_max 22
_diffrn_reflns_limit_k_min -22
_diffrn_reflns_limit_l_max 19
_diffrn_reflns_limit_l_min -27
_diffrn_reflns_number 32631
_diffrn_reflns_theta_full 26.00
_diffrn_reflns_theta_max 26.00
_diffrn_reflns_theta_min 3.39
_diffrn_standards_decay_% 0
_diffrn_standards_interval_count 0
_diffrn_standards_interval_time 0
_diffrn_standards_number 0
_exptl_absorpt_coefficient_mu 1.844
_exptl_absorpt_correction_T_max 0.8665
_exptl_absorpt_correction_T_min 0.7694
_exptl_absorpt_correction_type multi-scan
_exptl_absorpt_process_details 'c.f. r.h. blessing, acta cryst. (1995), a51, 33-38'
_exptl_crystal_colour blue
_exptl_crystal_density_diffrn 1.655
_exptl_crystal_density_method 'not measured'
_exptl_crystal_description prismatic
_exptl_crystal_F_000 2352
_exptl_crystal_size_max 0.15
_exptl_crystal_size_mid 0.13
_exptl_crystal_size_min 0.08
_refine_diff_density_max 0.544
_refine_diff_density_min -0.328
_refine_diff_density_rms 0.077
_refine_ls_extinction_method none
_refine_ls_goodness_of_fit_ref 0.993
_refine_ls_hydrogen_treatment mixed
_refine_ls_matrix_type full
_refine_ls_number_parameters 300
_refine_ls_number_reflns 4569
_refine_ls_number_restraints 0
_refine_ls_restrained_S_all 0.993
_refine_ls_R_factor_all 0.1352
_refine_ls_R_factor_gt 0.0555
_refine_ls_shift/su_max 0.001
_refine_ls_shift/su_mean 0.000
_refine_ls_structure_factor_coef Fsqd
_refine_ls_weighting_details 'calc w=1/[\s^2^(Fo^2^)+(0.0235P)^2^+0.0000P] where P=(Fo^2^+2Fc^2^)/3'
_refine_ls_weighting_scheme calc
_refine_ls_wR_factor_gt 0.0735
_refine_ls_wR_factor_ref 0.0937
_reflns_number_gt 2664
_reflns_number_total 4569
_reflns_threshold_expression >2sigma(I)
_cod_data_source_file b518029e.txt
_cod_data_source_block CuCoL(NCS)2
_cod_original_cell_volume 4648.6(16)
_cod_database_code 7052243

loop_
_symmetry_equiv_pos_as_xyz
'x, y, z'
'-x+1/2, -y, z+1/2'
'-x, y+1/2, -z+1/2'
'x+1/2, -y+1/2, -z'
'-x, -y, -z'
'x-1/2, y, -z-1/2'
'x, -y-1/2, z-1/2'
'-x-1/2, y-1/2, z'

loop_
_atom_site_label
_atom_site_type_symbol
_atom_site_fract_x
_atom_site_fract_y
_atom_site_fract_z
_atom_site_U_iso_or_equiv
_atom_site_adp_type
_atom_site_occupancy
_atom_site_symmetry_multiplicity
_atom_site_calc_flag
_atom_site_refinement_flags
_atom_site_disorder_assembly
_atom_site_disorder_group
Cu1 Cu 0.97189(5) 0.08907(4) 0.64334(3) 0.02627(18) Uani 1 1 d . . .
Co1 Co 0.70898(6) 0.08844(4) 0.60688(3) 0.0307(2) Uani 1 1 d . . .
S1 S 0.70361(16) 0.17956(10) 0.40657(7) 0.0528(5) Uani 1 1 d . . .
S2 S 0.43850(12) 0.00342(8) 0.75423(7) 0.0360(4) Uani 1 1 d . . .
N1 N 1.0656(3) 0.1656(2) 0.68262(18) 0.0245(11) Uani 1 1 d . . .
N2 N 1.0986(3) 0.0261(2) 0.61436(19) 0.0265(11) Uani 1 1 d . . .
N3 N 0.6833(4) 0.1240(3) 0.5238(2) 0.0450(15) Uani 1 1 d . . .
N4 N 0.5889(4) 0.0544(3) 0.6646(2) 0.0369(13) Uani 1 1 d . . .
O1 O 0.8327(3) 0.14939(19) 0.64749(16) 0.0294(9) Uani 1 1 d . . .
O2 O 0.8556(3) 0.02890(19) 0.60303(16) 0.0278(9) Uani 1 1 d . . .
O3 O 0.6305(3) 0.2067(2) 0.63675(18) 0.0437(11) Uani 1 1 d . . .
O4 O 0.6714(3) -0.0355(2) 0.56519(17) 0.0435(12) Uani 1 1 d . . .
C1 C 0.8214(5) 0.2185(3) 0.6650(2) 0.0232(13) Uani 1 1 d . . .
C2 C 0.7132(5) 0.2521(3) 0.6602(2) 0.0304(15) Uani 1 1 d . . .
C3 C 0.5156(5) 0.2328(4) 0.6293(3) 0.0518(19) Uani 1 1 d . . .
H3A H 0.4818 0.2415 0.6686 0.078 Uiso 1 1 calc R . .
H3B H 0.4708 0.1970 0.6078 0.078 Uiso 1 1 calc R . .
H3C H 0.5167 0.2775 0.6064 0.078 Uiso 1 1 calc R . .
C4 C 0.6967(6) 0.3227(3) 0.6787(3) 0.0429(17) Uani 1 1 d . . .
H4 H 0.6235 0.3433 0.6758 0.051 Uiso 1 1 calc R . .
C5 C 0.7868(6) 0.3641(4) 0.7016(3) 0.056(2) Uani 1 1 d . . .
H5 H 0.7755 0.4124 0.7132 0.067 Uiso 1 1 calc R . .
C6 C 0.8923(6) 0.3323(3) 0.7066(3) 0.0474(18) Uani 1 1 d . . .
H6 H 0.9530 0.3595 0.7226 0.057 Uiso 1 1 calc R . .
C7 C 0.9131(5) 0.2589(3) 0.6884(2) 0.0313(15) Uani 1 1 d . . .
C8 C 1.0274(5) 0.2295(3) 0.6955(2) 0.0323(14) Uani 1 1 d . . .
H8 H 1.0816 0.2616 0.7117 0.039 Uiso 1 1 calc R . .
C9 C 1.1864(4) 0.1510(3) 0.6979(2) 0.0357(15) Uani 1 1 d . . .
H9A H 1.1894 0.1204 0.7340 0.043 Uiso 1 1 calc R . .
H9B H 1.2242 0.1969 0.7076 0.043 Uiso 1 1 calc R . .
C10 C 1.2510(4) 0.1144(3) 0.6476(3) 0.0348(15) Uani 1 1 d . . .
H10A H 1.2387 0.1415 0.6102 0.042 Uiso 1 1 calc R . .
H10B H 1.3329 0.1163 0.6568 0.042 Uiso 1 1 calc R . .
C11 C 1.2175(5) 0.0367(3) 0.6373(3) 0.0489(18) Uani 1 1 d . . .
H11A H 1.2709 0.0153 0.6082 0.059 Uiso 1 1 calc R . .
H11B H 1.2257 0.0103 0.6754 0.059 Uiso 1 1 calc R . .
C12 C 1.0848(5) -0.0281(3) 0.5782(3) 0.0341(15) Uani 1 1 d . . .
H12 H 1.1521 -0.0507 0.5650 0.041 Uiso 1 1 calc R . .
C13 C 0.9793(5) -0.0586(3) 0.5554(2) 0.0285(14) Uani 1 1 d . . .
C14 C 0.9875(5) -0.1213(3) 0.5184(2) 0.0362(15) Uani 1 1 d . . .
H14 H 1.0599 -0.1386 0.5070 0.043 Uiso 1 1 calc R . .
C15 C 0.8905(6) -0.1572(3) 0.4989(3) 0.0425(16) Uani 1 1 d . . .
H15 H 0.8971 -0.1990 0.4750 0.051 Uiso 1 1 calc R . .
C16 C 0.7832(6) -0.1311(3) 0.5148(2) 0.0405(16) Uani 1 1 d . . .
H16 H 0.7173 -0.1563 0.5027 0.049 Uiso 1 1 calc R . .
C17 C 0.7729(5) -0.0683(3) 0.5484(2) 0.0304(15) Uani 1 1 d . . .
C18 C 0.8707(5) -0.0311(3) 0.5693(2) 0.0262(14) Uani 1 1 d . . .
C19 C 0.5656(5) -0.0732(4) 0.5534(3) 0.076(3) Uani 1 1 d . . .
H19A H 0.5531 -0.0760 0.5102 0.115 Uiso 1 1 calc R . .
H19B H 0.5029 -0.0472 0.5721 0.115 Uiso 1 1 calc R . .
H19C H 0.5698 -0.1216 0.5700 0.115 Uiso 1 1 calc R . .
C20 C 0.6917(5) 0.1489(3) 0.4753(3) 0.0330(15) Uani 1 1 d . . .
C21 C 0.5267(5) 0.0332(3) 0.7021(3) 0.0308(14) Uani 1 1 d . . .

loop_
_atom_site_aniso_label
_atom_site_aniso_U_11
_atom_site_aniso_U_22
_atom_site_aniso_U_33
_atom_site_aniso_U_23
_atom_site_aniso_U_13
_atom_site_aniso_U_12
Cu1 0.0203(3) 0.0268(4) 0.0317(4) -0.0024(4) -0.0036(3) -0.0020(4)
Co1 0.0196(4) 0.0402(5) 0.0321(4) 0.0022(4) 0.0012(4) -0.0051(4)
S1 0.0655(12) 0.0529(11) 0.0400(10) 0.0104(9) 0.0046(10) 0.0167(10)
S2 0.0360(9) 0.0386(9) 0.0334(9) -0.0034(8) 0.0052(7) -0.0091(8)
N1 0.021(3) 0.029(3) 0.024(3) 0.003(2) 0.003(2) -0.004(2)
N2 0.023(3) 0.022(3) 0.035(3) -0.003(2) -0.008(2) 0.001(2)
N3 0.027(3) 0.063(4) 0.045(4) 0.002(3) -0.002(3) -0.001(3)
N4 0.031(3) 0.042(3) 0.038(3) 0.000(3) 0.008(3) -0.002(3)
O1 0.021(2) 0.025(2) 0.042(2) -0.005(2) -0.0037(18) 0.0010(18)
O2 0.022(2) 0.027(2) 0.034(2) -0.007(2) -0.0055(18) -0.0049(18)
O3 0.030(3) 0.035(2) 0.066(3) 0.004(2) -0.006(2) 0.010(2)
O4 0.028(2) 0.057(3) 0.045(3) -0.013(2) 0.000(2) -0.021(2)
C1 0.027(3) 0.021(3) 0.021(3) 0.002(3) 0.006(3) -0.004(3)
C2 0.026(3) 0.029(4) 0.037(4) 0.006(3) 0.007(3) 0.003(3)
C3 0.024(3) 0.072(5) 0.060(5) 0.020(4) 0.005(3) 0.011(4)
C4 0.042(4) 0.035(4) 0.052(4) 0.009(3) 0.015(4) 0.012(4)
C5 0.053(5) 0.032(4) 0.084(6) -0.008(4) 0.011(4) 0.010(4)
C6 0.050(4) 0.030(4) 0.062(5) -0.012(3) 0.003(4) -0.004(4)
C7 0.031(4) 0.032(4) 0.031(4) 0.003(3) 0.011(3) 0.000(3)
C8 0.037(4) 0.026(3) 0.034(4) -0.001(3) 0.000(3) -0.014(3)
C9 0.022(3) 0.046(4) 0.039(4) 0.004(3) -0.011(3) -0.012(3)
C10 0.017(3) 0.040(4) 0.047(4) -0.009(3) -0.006(3) -0.003(3)
C11 0.029(4) 0.045(4) 0.073(5) -0.015(4) -0.015(4) -0.002(3)
C12 0.030(4) 0.027(4) 0.045(4) 0.001(3) 0.004(3) 0.010(3)
C13 0.034(4) 0.023(3) 0.029(3) 0.002(3) -0.005(3) -0.004(3)
C14 0.046(4) 0.029(3) 0.034(4) 0.000(3) -0.006(3) 0.003(3)
C15 0.061(4) 0.032(4) 0.034(4) -0.012(3) -0.004(4) -0.004(4)
C16 0.051(4) 0.038(4) 0.033(4) 0.001(3) -0.005(3) -0.022(4)
C17 0.036(4) 0.032(4) 0.023(3) -0.002(3) -0.003(3) -0.009(3)
C18 0.032(4) 0.026(3) 0.021(3) -0.001(3) -0.005(3) -0.006(3)
C19 0.036(4) 0.101(7) 0.092(6) -0.026(5) -0.006(4) -0.028(4)
C20 0.019(3) 0.039(4) 0.041(4) -0.003(3) -0.003(3) 0.007(3)
C21 0.026(3) 0.033(4) 0.033(4) -0.005(3) -0.009(3) 0.003(3)

loop_
_atom_type_symbol
_atom_type_description
_atom_type_scat_dispersion_real
_atom_type_scat_dispersion_imag
_atom_type_scat_source
C C 0.0033 0.0016 'International Tables Vol C Tables 4.2.6.8 and 6.1.1.4'
H H 0.0000 0.0000 'International Tables Vol C Tables 4.2.6.8 and 6.1.1.4'
N N 0.0061 0.0033 'International Tables Vol C Tables 4.2.6.8 and 6.1.1.4'
O O 0.0106 0.0060 'International Tables Vol C Tables 4.2.6.8 and 6.1.1.4'
S S 0.1246 0.1234 'International Tables Vol C Tables 4.2.6.8 and 6.1.1.4'
Co Co 0.3494 0.9721 'International Tables Vol C Tables 4.2.6.8 and 6.1.1.4'
Cu Cu 0.3201 1.2651 'International Tables Vol C Tables 4.2.6.8 and 6.1.1.4'

loop_
_geom_angle_atom_site_label_1
_geom_angle_atom_site_label_2
_geom_angle_atom_site_label_3
_geom_angle
_geom_angle_site_symmetry_1
_geom_angle_site_symmetry_3
_geom_angle_publ_flag
O2 Cu1 O1 76.72(14) . . ?
O2 Cu1 N1 168.36(17) . . ?
O1 Cu1 N1 91.88(16) . . ?
O2 Cu1 N2 92.22(16) . . ?
O1 Cu1 N2 163.47(16) . . ?
N1 Cu1 N2 98.38(18) . . ?
O2 Cu1 S2 87.19(11) . 6_657 ?
O1 Cu1 S2 99.60(11) . 6_657 ?
N1 Cu1 S2 97.20(12) . 6_657 ?
N2 Cu1 S2 91.98(13) . 6_657 ?
N3 Co1 N4 126.32(19) . . ?
N3 Co1 O2 105.56(17) . . ?
N4 Co1 O2 116.60(17) . . ?
N3 Co1 O1 109.49(18) . . ?
N4 Co1 O1 112.97(17) . . ?
O2 Co1 O1 73.74(13) . . ?
C21 S2 Cu1 107.0(2) . 6_557 ?
C8 N1 C9 116.5(5) . . ?
C8 N1 Cu1 123.7(4) . . ?
C9 N1 Cu1 119.9(4) . . ?
C12 N2 C11 115.4(5) . . ?
C12 N2 Cu1 124.0(4) . . ?
C11 N2 Cu1 120.5(4) . . ?
C20 N3 Co1 166.0(5) . . ?
C21 N4 Co1 173.7(5) . . ?
C1 O1 Cu1 129.2(3) . . ?
C1 O1 Co1 125.6(3) . . ?
Cu1 O1 Co1 104.63(16) . . ?
C18 O2 Cu1 128.6(3) . . ?
C18 O2 Co1 125.3(3) . . ?
Cu1 O2 Co1 104.91(16) . . ?
C2 O3 C3 119.7(4) . . ?
C17 O4 C19 118.4(5) . . ?
O1 C1 C7 122.5(5) . . ?
O1 C1 C2 119.0(5) . . ?
C7 C1 C2 118.5(5) . . ?
O3 C2 C4 125.9(5) . . ?
O3 C2 C1 112.9(5) . . ?
C4 C2 C1 121.2(6) . . ?
C2 C4 C5 121.2(6) . . ?
C6 C5 C4 118.4(6) . . ?
C5 C6 C7 122.3(6) . . ?
C1 C7 C6 118.4(5) . . ?
C1 C7 C8 122.9(5) . . ?
C6 C7 C8 118.6(5) . . ?
N1 C8 C7 129.5(5) . . ?
N1 C9 C10 113.1(4) . . ?
C11 C10 C9 114.2(5) . . ?
N2 C11 C10 114.8(5) . . ?
N2 C12 C13 128.7(5) . . ?
C18 C13 C14 118.8(5) . . ?
C18 C13 C12 123.7(5) . . ?
C14 C13 C12 117.4(6) . . ?
C15 C14 C13 121.0(6) . . ?
C14 C15 C16 119.7(5) . . ?
C17 C16 C15 120.4(6) . . ?
C16 C17 O4 126.0(6) . . ?
C16 C17 C18 120.9(6) . . ?
O4 C17 C18 113.2(5) . . ?
O2 C18 C13 122.5(5) . . ?
O2 C18 C17 118.3(5) . . ?
C13 C18 C17 119.1(5) . . ?
N3 C20 S1 177.2(6) . . ?
N4 C21 S2 179.4(6) . . ?

loop_
_geom_bond_atom_site_label_1
_geom_bond_atom_site_label_2
_geom_bond_distance
_geom_bond_site_symmetry_2
_geom_bond_publ_flag
Cu1 O2 1.952(3) . ?
Cu1 O1 1.957(3) . ?
Cu1 N1 1.970(4) . ?
Cu1 N2 1.972(4) . ?
Cu1 S2 2.7655(16) 6_657 ?
Co1 N3 1.957(5) . ?
Co1 N4 1.980(5) . ?
Co1 O2 2.020(3) . ?
Co1 O1 2.023(3) . ?
S1 C20 1.613(6) . ?
S2 C21 1.628(6) . ?
S2 Cu1 2.7655(16) 6_557 ?
N1 C8 1.282(6) . ?
N1 C9 1.464(6) . ?
N2 C12 1.280(6) . ?
N2 C11 1.479(6) . ?
N3 C20 1.161(6) . ?
N4 C21 1.160(6) . ?
O1 C1 1.328(6) . ?
O2 C18 1.337(6) . ?
O3 C2 1.368(6) . ?
O3 C3 1.424(6) . ?
O4 C17 1.371(6) . ?
O4 C19 1.430(6) . ?
C1 C7 1.393(7) . ?
C1 C2 1.401(7) . ?
C2 C4 1.368(7) . ?
C4 C5 1.384(8) . ?
C5 C6 1.357(7) . ?
C6 C7 1.422(8) . ?
C7 C8 1.438(7) . ?
C9 C10 1.492(7) . ?
C10 C11 1.490(7) . ?
C12 C13 1.434(7) . ?
C13 C18 1.388(7) . ?
C13 C14 1.410(7) . ?
C14 C15 1.370(7) . ?
C15 C16 1.378(7) . ?
C16 C17 1.369(7) . ?
C17 C18 1.400(7) . ?
